data_2105367
loop_
_publ_author_name
'Kratky, C.'
'Popitsch, A.'

_publ_section_title
;
 Structure of Tetrasilver(I) Sulfamide
;
_journal_name_full 'Acta Crystallographica B (24,1968-38,1982)'
_journal_page_first 1044
_journal_page_last 1048
_journal_paper_doi 10.1107/S0567740880005250
_journal_volume 36
_journal_year 1980
_chemical_formula_sum 'Ag4 N2 O2 S'
_chemical_name_systematic 'Ag4 S O2 N2'
_space_group_IT_number 33
_symmetry_space_group_name_Hall 'P 2c -2n'
_symmetry_space_group_name_H-M 'P n a 21'
_cell_angle_alpha 90
_cell_angle_beta 90
_cell_angle_gamma 90
_cell_formula_units_Z 4
_cell_length_a 10.42
_cell_length_b 5.78
_cell_length_c 8.95
_cell_volume 539.037
_citation_journal_id_ASTM ACBCAR
_cod_data_source_file silver3-x_166.cif
_cod_data_source_block Ag4N2O2S1
_cod_original_formula_sum 'Ag4 N2 O2 S1'
_cod_database_code 2105367

loop_
_symmetry_equiv_pos_as_xyz
x,y,z
-x,-y,z+1/2
-x+1/2,y+1/2,z+1/2
x+1/2,-y+1/2,z

loop_
_atom_site_label
_atom_site_type_symbol
_atom_site_fract_x
_atom_site_fract_y
_atom_site_fract_z
_atom_site_occupancy
_atom_site_U_iso_or_equiv
Ag2 Ag+1 0.5565 0.2022 0.7771 1 0.0
Ag1 Ag+1 0.8594 0.4276 0.5411 1 0.0
S1 S+6 0.6402 0.099 0.437 1 0.0
N1 N-3 0.6829 0.2485 0.5837 1 0.0
O1 O-2 0.5807 0.2615 0.3283 1 0.0
Ag3 Ag+1 0.5996 0.596 0.5682 1 0.0
Ag4 Ag+1 0.8069 0.018 0.7163 1 0.0
O2 O-2 0.7581 -0.0044 0.3738 1 0.0
N2 N-3 0.5352 -0.0855 0.4755 1 0.0
